data_7017320
loop_
_publ_author_name
'Bozic-Weber, Biljana'
'Constable, Edwin C.'
'Housecroft, Catherine E.'
'Kopecky, Peter'
'Neuburger, Markus'
'Zampese, Jennifer A.'

_publ_section_title
;
 The intramolecular aryl embrace: from light emission to light absorption.
;
_journal_issue 46
_journal_name_full 'Dalton transactions (Cambridge, England : 2003)'
_journal_page_first 12584
_journal_page_last 12594
_journal_paper_doi 10.1039/c1dt11052g
_journal_volume 40
_journal_year 2011
_chemical_formula_moiety 'C28 H20 Cu N4 S2, F6 P'
_chemical_formula_sum 'C28 H20 Cu F6 N4 P S2'
_chemical_formula_weight 685.13
_space_group_IT_number 2
_symmetry_cell_setting triclinic
_symmetry_space_group_name_Hall '-P 1'
_symmetry_space_group_name_H-M 'P -1'
_atom_sites_solution_hydrogens geom
_atom_sites_solution_primary direct
_cell_angle_alpha 103.270(2)
_cell_angle_beta 99.206(2)
_cell_angle_gamma 98.373(2)
_cell_formula_units_Z 2
_cell_length_a 7.1898(2)
_cell_length_b 14.0902(3)
_cell_length_c 14.6598(4)
_cell_measurement_reflns_used 4686
_cell_measurement_temperature 123
_cell_measurement_theta_max 30
_cell_measurement_theta_min 4
_cell_volume 1400.92(7)
_computing_cell_refinement 'Apex2 (Bruker AXS, 2006)'
_computing_data_collection 'Apex2 (Bruker AXS, 2006)'
_computing_data_reduction 'Apex2 (Bruker AXS, 2006)'
_computing_molecular_graphics 'CAMERON (Watkin et al., 1996)'
_computing_publication_material 'CRYSTALS (Betteridge et al., 2003)'
_computing_structure_refinement 'CRYSTALS (Betteridge et al., 2003)'
_computing_structure_solution 'SIR92 (Altomare et al., 1994)'
_diffrn_ambient_temperature 123
_diffrn_measured_fraction_theta_full 0.989
_diffrn_measured_fraction_theta_max 0.987
_diffrn_measurement_device 'Bruker Kappa Apex2'
_diffrn_measurement_device_type Area
_diffrn_measurement_method '\f & \w scans'
_diffrn_radiation_monochromator graphite
_diffrn_radiation_type 'Mo K\a'
_diffrn_radiation_wavelength 0.71073
_diffrn_reflns_av_R_equivalents 0.046
_diffrn_reflns_limit_h_max 9
_diffrn_reflns_limit_h_min -9
_diffrn_reflns_limit_k_max 19
_diffrn_reflns_limit_k_min -19
_diffrn_reflns_limit_l_max 20
_diffrn_reflns_limit_l_min -20
_diffrn_reflns_number 22905
_diffrn_reflns_theta_full 25.434
_diffrn_reflns_theta_max 29.574
_diffrn_reflns_theta_min 1.808
_diffrn_standards_number 0
_exptl_absorpt_coefficient_mu 1.053
_exptl_absorpt_correction_T_max 0.92
_exptl_absorpt_correction_T_min 0.82
_exptl_absorpt_correction_type multi-scan
_exptl_absorpt_process_details 'DENZO/SCALEPACK (Otwinowski & Minor, 1997)'
_exptl_crystal_colour red
_exptl_crystal_density_diffrn 1.624
_exptl_crystal_density_method 'not measured'
_exptl_crystal_description block
_exptl_crystal_F_000 692
_exptl_crystal_size_max 0.31
_exptl_crystal_size_mid 0.19
_exptl_crystal_size_min 0.08
_refine_diff_density_max 0.76
_refine_diff_density_min -0.64
_refine_ls_extinction_method None
_refine_ls_goodness_of_fit_ref 1.0610
_refine_ls_hydrogen_treatment constr
_refine_ls_matrix_type full
_refine_ls_number_parameters 404
_refine_ls_number_reflns 4821
_refine_ls_number_restraints 114
_refine_ls_R_factor_all 0.0770
_refine_ls_R_factor_gt 0.0434
_refine_ls_shift/su_max 0.024538
_refine_ls_structure_factor_coef F
_refine_ls_weighting_details
;
Method, part 1, Chebychev polynomial, (Watkin, 1994, Prince, 1982)
[weight] = 1.0/[A~0~*T~0~(x)+A~1~*T~1~(x) ... +A~n-1~]*T~n-1~(x)]
where A~i~ are the Chebychev coefficients listed below and x= Fcalc/Fmax
Method = Robust Weighting (Prince, 1982)
W = [weight] * [1-(deltaF/6*sigmaF)^2^]^2^
A~i~ are:
0.244 0.151 0.114
;
_refine_ls_weighting_scheme calc
_refine_ls_wR_factor_all 0.0696
_refine_ls_wR_factor_gt 0.0403
_refine_ls_wR_factor_ref 0.0389
_reflns_limit_h_max 9
_reflns_limit_h_min -9
_reflns_limit_k_max 19
_reflns_limit_k_min -19
_reflns_limit_l_max 20
_reflns_limit_l_min 0
_reflns_number_gt 5144
_reflns_number_total 7740
_reflns_threshold_expression I>2.0\s(I)
_oxford_diffrn_Wilson_B_factor 1.66
_oxford_diffrn_Wilson_scale 59.75
_oxford_refine_ls_r_factor_ref 0.0404
_oxford_refine_ls_scale 0.13181(16)
_oxford_reflns_number_all 7724
_oxford_reflns_threshold_expression_ref I>3.0\s(I)
_cod_data_source_file c1dt11052g.txt
_cod_data_source_block pk60
_cod_depositor_comments
;
The following automatic conversions were performed:

'_symmetry_cell_setting' value 'Triclinic' changed to 'triclinic'
according to /home/saulius/struct/CIF-dictionaries/cif_core.dic
dictionary named 'cif_core.dic' version 2.4.1 from 2010-06-29.

Automatic conversion script
Id: cif_fix_values 1715 2011-07-08 13:25:40Z adriana 
;
_cod_original_formula_sum 'C28 H20 Cu1 F6 N4 P1 S2'
_cod_database_code 7017320

loop_
_symmetry_equiv_pos_as_xyz
x,y,z
-x,-y,-z

loop_
_atom_site_label
_atom_site_type_symbol
_atom_site_fract_x
_atom_site_fract_y
_atom_site_fract_z
_atom_site_U_iso_or_equiv
_atom_site_occupancy
_atom_site_adp_type
_atom_site_refinement_flags_posn
_atom_site_refinement_flags_adp
_atom_site_refinement_flags_occupancy
Cu1 Cu 0.37744(5) 0.18093(2) 0.12853(2) 0.0206 1.0000 Uani . . .
N1 N 0.4766(3) 0.27748(17) 0.06058(16) 0.0204 1.0000 Uani . . .
N2 N 0.6377(3) 0.26098(16) 0.23459(14) 0.0162 1.0000 Uani . . .
N3 N 0.2615(3) 0.03634(16) 0.07487(16) 0.0191 1.0000 Uani . . .
N4 N 0.2112(3) 0.16268(16) 0.23056(15) 0.0165 1.0000 Uani . . .
C1 C 0.4262(4) 0.2728(2) -0.0328(2) 0.0272 1.0000 Uani . . .
C2 C 0.5128(5) 0.3405(3) -0.0755(2) 0.0381 1.0000 Uani . . .
C3 C 0.6585(5) 0.4161(3) -0.0194(2) 0.0390 1.0000 Uani . . .
C4 C 0.7131(4) 0.4223(2) 0.0772(2) 0.0296 1.0000 Uani . . .
C5 C 0.6206(4) 0.3515(2) 0.11493(18) 0.0203 1.0000 Uani . . .
C6 C 0.6748(4) 0.35079(19) 0.21664(18) 0.0181 1.0000 Uani . . .
C7 C 0.7595(4) 0.4375(2) 0.2870(2) 0.0232 1.0000 Uani . . .
C8 C 0.8114(4) 0.4306(2) 0.3802(2) 0.0253 1.0000 Uani . . .
C9 C 0.7814(4) 0.3397(2) 0.39974(19) 0.0238 1.0000 Uani . . .
C10 C 0.6937(4) 0.2548(2) 0.32523(17) 0.0187 1.0000 Uani . . .
C11 C 0.6663(4) 0.1566(2) 0.34403(19) 0.0216 1.0000 Uani . . .
C12 C 0.6694(4) 0.1333(2) 0.4319(2) 0.0274 1.0000 Uani . . .
C13 C 0.6549(5) 0.0317(3) 0.4230(3) 0.0392 1.0000 Uani . . .
C14 C 0.6393(5) -0.0230(3) 0.3321(3) 0.0365 1.0000 Uani . . .
S1 S 0.64537(10) 0.05056(5) 0.25408(5) 0.0251 1.0000 Uani . . .
C21 C 0.2619(4) -0.0219(2) -0.01143(19) 0.0217 1.0000 Uani . . .
C22 C 0.1839(4) -0.1225(2) -0.0397(2) 0.0250 1.0000 Uani . . .
C23 C 0.1041(4) -0.1647(2) 0.0252(2) 0.0298 1.0000 Uani . . .
C24 C 0.1008(4) -0.1051(2) 0.1145(2) 0.0250 1.0000 Uani . . .
C25 C 0.1791(4) -0.00483(19) 0.13688(18) 0.0174 1.0000 Uani . . .
C26 C 0.1747(3) 0.06542(19) 0.22903(18) 0.0176 1.0000 Uani . . .
C27 C 0.1394(4) 0.0334(2) 0.30857(19) 0.0211 1.0000 Uani . . .
C28 C 0.1362(4) 0.1032(2) 0.39134(19) 0.0225 1.0000 Uani . . .
C29 C 0.1676(4) 0.2026(2) 0.39306(18) 0.0214 1.0000 Uani . . .
C30 C 0.2052(3) 0.23095(19) 0.31124(18) 0.0174 1.0000 Uani . . .
C31 C 0.2392(4) 0.336095(19) 0.31050(3) 0.0239 1.0000 Uani D U .
C32 C 0.3081(4) 0.41979(3) 0.38996(3) 0.0242 0.869(2) Uani D U P
C33 C 0.3120(4) 0.50972(3) 0.36160(4) 0.0271 0.869(2) Uani D U P
C34 C 0.2479(4) 0.49543(2) 0.26668(6) 0.0272 0.869(2) Uani D U P
S2 S 0.18454(11) 0.37304(3) 0.20767(3) 0.0256 0.869(2) Uani D U P
C42 C 0.2208(4) 0.37519(3) 0.22933(3) 0.0246 0.131(2) Uani D U P
C43 C 0.2712(4) 0.48043(3) 0.25634(4) 0.0261 0.131(2) Uani D U P
C44 C 0.3306(4) 0.51884(2) 0.35179(6) 0.0264 0.131(2) Uani D U P
S12 S 0.32154(11) 0.42978(3) 0.41294(3) 0.0257 0.131(2) Uani D U P
P1 P 0.07217(11) 0.26776(5) -0.31105(5) 0.0241 1.0000 Uani . . .
F1 F 0.1582(3) 0.20659(12) -0.23934(12) 0.0285 1.0000 Uani . . .
F2 F -0.0111(3) 0.32950(14) -0.38193(14) 0.0470 1.0000 Uani . . .
F3 F 0.0622(3) 0.35472(14) -0.22115(14) 0.0455 1.0000 Uani . . .
F4 F 0.2842(3) 0.32070(19) -0.30887(18) 0.0547 1.0000 Uani . . .
F5 F 0.0782(4) 0.18039(16) -0.39964(14) 0.0551 1.0000 Uani . . .
F6 F -0.1398(3) 0.21565(17) -0.31035(18) 0.0512 1.0000 Uani . . .
H11 H 0.3280 0.2208 -0.0706 0.0334 1.0000 Uiso R . .
H21 H 0.4754 0.3358 -0.1411 0.0449 1.0000 Uiso R . .
H31 H 0.7209 0.4628 -0.0463 0.0472 1.0000 Uiso R . .
H41 H 0.8099 0.4728 0.1170 0.0353 1.0000 Uiso R . .
H71 H 0.7775 0.4977 0.2715 0.0262 1.0000 Uiso R . .
H81 H 0.8668 0.4874 0.4295 0.0292 1.0000 Uiso R . .
H91 H 0.8197 0.3335 0.4614 0.0271 1.0000 Uiso R . .
H121 H 0.6806 0.1814 0.4906 0.0370 1.0000 Uiso R . .
H131 H 0.6558 0.0037 0.4761 0.0539 1.0000 Uiso R . .
H141 H 0.6263 -0.0932 0.3142 0.0510 1.0000 Uiso R . .
H211 H 0.3190 0.0083 -0.0543 0.0260 1.0000 Uiso R . .
H221 H 0.1870 -0.1602 -0.1008 0.0283 1.0000 Uiso R . .
H231 H 0.0537 -0.2322 0.0097 0.0343 1.0000 Uiso R . .
H241 H 0.0468 -0.1320 0.1595 0.0285 1.0000 Uiso R . .
H271 H 0.1175 -0.0334 0.3056 0.0261 1.0000 Uiso R . .
H281 H 0.1115 0.0832 0.4458 0.0284 1.0000 Uiso R . .
H291 H 0.1619 0.2511 0.4479 0.0275 1.0000 Uiso R . .
H321 H 0.3484 0.4162 0.4539 0.0265 0.8569 Uiso . . .
H331 H 0.3545 0.5736 0.4050 0.0288 0.8569 Uiso . . .
H341 H 0.2393 0.5478 0.2362 0.0294 0.8569 Uiso . . .
H421 H 0.1780 0.3360 0.1652 0.0262 0.1431 Uiso . . .
H431 H 0.2648 0.5198 0.2117 0.0279 0.1431 Uiso . . .
H441 H 0.3726 0.5878 0.3816 0.0284 0.1431 Uiso . . .

loop_
_atom_site_aniso_label
_atom_site_aniso_U_11
_atom_site_aniso_U_22
_atom_site_aniso_U_33
_atom_site_aniso_U_23
_atom_site_aniso_U_13
_atom_site_aniso_U_12
Cu1 0.02265(17) 0.01882(16) 0.01916(16) 0.00420(12) 0.00606(13) -0.00097(12)
N1 0.0206(11) 0.0226(11) 0.0175(10) 0.0067(8) 0.0006(8) 0.0034(9)
N2 0.0143(10) 0.0203(10) 0.0140(9) 0.0049(8) 0.0016(8) 0.0037(8)
N3 0.0163(10) 0.0205(11) 0.0199(10) 0.0042(8) 0.0036(8) 0.0035(8)
N4 0.0136(10) 0.0194(10) 0.0159(10) 0.0040(8) 0.0015(8) 0.0035(8)
C1 0.0273(14) 0.0313(15) 0.0204(13) 0.0103(11) -0.0019(11) -0.0014(12)
C2 0.0420(18) 0.050(2) 0.0224(14) 0.0214(14) -0.0025(13) -0.0007(15)
C3 0.0430(19) 0.0392(18) 0.0365(18) 0.0239(15) 0.0038(14) -0.0045(15)
C4 0.0320(15) 0.0273(15) 0.0263(14) 0.0124(12) -0.0021(12) -0.0048(12)
C5 0.0213(12) 0.0208(12) 0.0173(12) 0.0045(10) 0.0012(10) 0.0028(10)
C6 0.0146(11) 0.0211(12) 0.0160(11) 0.0014(9) 0.0005(9) 0.0038(9)
C7 0.0210(13) 0.0212(13) 0.0248(13) 0.0033(10) 0.0012(10) 0.0039(10)
C8 0.0205(13) 0.0281(14) 0.0207(13) -0.0031(11) -0.0022(10) 0.0054(11)
C9 0.0169(12) 0.0384(16) 0.0148(12) 0.0051(11) -0.0008(9) 0.0081(11)
C10 0.0147(11) 0.0270(13) 0.0149(11) 0.0056(9) 0.0014(9) 0.0067(10)
C11 0.0157(12) 0.0323(14) 0.0210(12) 0.0132(11) 0.0043(10) 0.0071(10)
C12 0.0200(13) 0.0455(18) 0.0224(13) 0.0147(12) 0.0042(11) 0.0152(12)
C13 0.0305(16) 0.064(2) 0.0430(19) 0.0389(18) 0.0163(14) 0.0212(16)
C14 0.0294(16) 0.0340(17) 0.060(2) 0.0299(16) 0.0145(15) 0.0141(13)
S1 0.0246(3) 0.0260(3) 0.0279(3) 0.0114(3) 0.0048(3) 0.0083(3)
C21 0.0206(12) 0.0267(13) 0.0176(12) 0.0037(10) 0.0054(10) 0.0050(10)
C22 0.0237(14) 0.0248(14) 0.0211(13) -0.0029(10) -0.0007(11) 0.0074(11)
C23 0.0308(16) 0.0218(14) 0.0324(16) 0.0024(11) 0.0028(12) 0.0022(11)
C24 0.0275(14) 0.0194(13) 0.0264(14) 0.0036(10) 0.0058(11) 0.0021(11)
C25 0.0144(11) 0.0207(12) 0.0170(11) 0.0048(9) 0.0020(9) 0.0039(9)
C26 0.0143(11) 0.0212(12) 0.0181(11) 0.0063(9) 0.0035(9) 0.0033(9)
C27 0.0199(12) 0.0235(13) 0.0220(13) 0.0088(10) 0.0044(10) 0.0058(10)
C28 0.0207(13) 0.0329(15) 0.0194(12) 0.0128(11) 0.0064(10) 0.0101(11)
C29 0.0204(12) 0.0297(14) 0.0148(11) 0.0033(10) 0.0045(9) 0.0097(10)
C30 0.0111(11) 0.0226(12) 0.0182(12) 0.0041(9) 0.0016(9) 0.0053(9)
C31 0.0247(6) 0.0229(6) 0.0246(6) 0.0040(5) 0.0055(6) 0.0091(5)
C32 0.0242(7) 0.0234(7) 0.0245(7) 0.0020(6) 0.0057(7) 0.0084(6)
C33 0.0271(7) 0.0240(7) 0.0290(7) 0.0023(6) 0.0064(7) 0.0076(7)
C34 0.0281(7) 0.0240(6) 0.0295(7) 0.0042(6) 0.0061(6) 0.0087(6)
S2 0.0280(4) 0.0237(4) 0.0255(4) 0.0056(3) 0.0044(3) 0.0084(3)
C42 0.0253(8) 0.0233(8) 0.0253(8) 0.0035(7) 0.0058(8) 0.0086(8)
C43 0.0266(8) 0.0237(8) 0.0277(8) 0.0032(8) 0.0063(8) 0.0083(8)
C44 0.0272(8) 0.0239(7) 0.0279(8) 0.0038(7) 0.0060(8) 0.0083(7)
S12 0.0265(7) 0.0240(7) 0.0262(7) 0.0037(6) 0.0054(7) 0.0082(7)
P1 0.0360(4) 0.0175(3) 0.0167(3) 0.0051(3) -0.0018(3) 0.0051(3)
F1 0.0373(9) 0.0255(8) 0.0234(8) 0.0122(7) 0.0005(7) 0.0049(7)
F2 0.0737(15) 0.0304(10) 0.0317(10) 0.0133(8) -0.0152(10) 0.0137(10)
F3 0.0746(15) 0.0269(10) 0.0294(10) -0.0014(8) 0.0012(10) 0.0156(10)
F4 0.0440(12) 0.0683(16) 0.0631(15) 0.0436(13) 0.0123(11) 0.0018(11)
F5 0.107(2) 0.0411(12) 0.0198(9) 0.0032(8) 0.0072(11) 0.0344(12)
F6 0.0353(11) 0.0463(13) 0.0682(15) 0.0219(11) -0.0036(10) -0.0005(9)

loop_
_atom_type_symbol
_atom_type_scat_dispersion_real
_atom_type_scat_dispersion_imag
_atom_type_scat_Cromer_Mann_a1
_atom_type_scat_Cromer_Mann_b1
_atom_type_scat_Cromer_Mann_a2
_atom_type_scat_Cromer_Mann_b2
_atom_type_scat_Cromer_Mann_a3
_atom_type_scat_Cromer_Mann_b3
_atom_type_scat_Cromer_Mann_a4
_atom_type_scat_Cromer_Mann_b4
_atom_type_scat_Cromer_Mann_c
_atom_type_scat_source
C 0.0033 0.0016 2.3100 20.8439 1.0200 10.2075 1.5886 0.5687 0.8650 51.6512 0.2156 'International Tables Vol C 4.2.6.8 and 6.1.1.4'
H 0.0000 0.0000 0.4930 10.5109 0.3229 26.1257 0.1402 3.1424 0.0408 57.7998 0.0030 'International Tables Vol C 4.2.6.8 and 6.1.1.4'
N 0.0061 0.0033 12.2126 0.0057 3.1322 9.8933 2.0125 28.9975 1.1663 0.5826 -11.5290 'International Tables Vol C 4.2.6.8 and 6.1.1.4'
F 0.0171 0.0103 3.5392 10.2825 2.6412 4.2944 1.5170 0.2615 1.0243 26.1476 0.2776 'International Tables Vol C 4.2.6.8 and 6.1.1.4'
P 0.1023 0.0942 6.4345 1.9067 4.1791 27.1570 1.7800 0.5260 1.4908 68.1645 1.1149 'International Tables Vol C 4.2.6.8 and 6.1.1.4'
S 0.1246 0.1234 6.9053 1.4679 5.2034 22.2151 1.4379 0.2536 1.5863 56.1720 0.8669 'International Tables Vol C 4.2.6.8 and 6.1.1.4'
Cu 0.3201 1.2651 13.3380 3.5828 7.1676 0.2470 5.6158 11.3966 1.6735 64.8126 1.1910 'International Tables Vol C 4.2.6.8 and 6.1.1.4'

loop_
_geom_angle_atom_site_label_1
_geom_angle_atom_site_label_2
_geom_angle_atom_site_label_3
_geom_angle
_geom_angle_publ_flag
N1 Cu1 N2 80.41(8) yes
N1 Cu1 N3 128.44(9) yes
N2 Cu1 N3 133.10(8) yes
N1 Cu1 N4 143.07(9) yes
N2 Cu1 N4 94.74(8) yes
N3 Cu1 N4 80.97(9) yes
Cu1 N1 C1 127.17(19) yes
Cu1 N1 C5 114.53(17) yes
C1 N1 C5 118.1(2) yes
Cu1 N2 C6 104.80(15) yes
Cu1 N2 C10 128.89(17) yes
C6 N2 C10 118.0(2) yes
Cu1 N3 C21 128.00(19) yes
Cu1 N3 C25 113.50(17) yes
C21 N3 C25 118.5(2) yes
Cu1 N4 C26 108.79(16) yes
Cu1 N4 C30 127.21(17) yes
C26 N4 C30 118.7(2) yes
N1 C1 C2 123.1(3) yes
N1 C1 H11 118.0 no
C2 C1 H11 118.9 no
C1 C2 C3 118.4(3) yes
C1 C2 H21 121.8 no
C3 C2 H21 119.8 no
C2 C3 C4 119.5(3) yes
C2 C3 H31 120.5 no
C4 C3 H31 120.0 no
C3 C4 C5 118.9(3) yes
C3 C4 H41 121.5 no
C5 C4 H41 119.5 no
C4 C5 N1 121.9(2) yes
C4 C5 C6 122.3(2) yes
N1 C5 C6 115.8(2) yes
C5 C6 N2 115.3(2) yes
C5 C6 C7 121.3(2) yes
N2 C6 C7 123.4(2) yes
C6 C7 C8 118.0(3) yes
C6 C7 H71 120.1 no
C8 C7 H71 121.8 no
C7 C8 C9 119.6(3) yes
C7 C8 H81 120.5 no
C9 C8 H81 119.9 no
C8 C9 C10 119.5(2) yes
C8 C9 H91 120.7 no
C10 C9 H91 119.8 no
C9 C10 N2 121.4(2) yes
C9 C10 C11 120.3(2) yes
N2 C10 C11 118.3(2) yes
C10 C11 C12 128.3(3) yes
C10 C11 S1 121.10(19) yes
C12 C11 S1 110.3(2) yes
C11 C12 C13 112.1(3) yes
C11 C12 H121 123.6 no
C13 C12 H121 124.3 no
C12 C13 C14 113.9(3) yes
C12 C13 H131 122.6 no
C14 C13 H131 123.4 no
C13 C14 S1 111.4(3) yes
C13 C14 H141 124.1 no
S1 C14 H141 124.5 no
C11 S1 C14 92.14(16) yes
N3 C21 C22 123.1(3) yes
N3 C21 H211 117.4 no
C22 C21 H211 119.5 no
C21 C22 C23 118.1(3) yes
C21 C22 H221 120.1 no
C23 C22 H221 121.8 no
C22 C23 C24 119.4(3) yes
C22 C23 H231 120.8 no
C24 C23 H231 119.8 no
C23 C24 C25 119.0(3) yes
C23 C24 H241 120.9 no
C25 C24 H241 120.1 no
C24 C25 N3 121.8(2) yes
C24 C25 C26 122.8(2) yes
N3 C25 C26 115.3(2) yes
C25 C26 N4 115.3(2) yes
C25 C26 C27 122.4(2) yes
N4 C26 C27 122.3(2) yes
C26 C27 C28 118.9(3) yes
C26 C27 H271 120.2 no
C28 C27 H271 120.9 no
C27 C28 C29 119.4(2) yes
C27 C28 H281 120.3 no
C29 C28 H281 120.3 no
C28 C29 C30 119.3(2) yes
C28 C29 H291 120.8 no
C30 C29 H291 119.9 no
C29 C30 N4 121.3(2) yes
C29 C30 C31 120.8(2) yes
N4 C30 C31 117.9(2) yes
C30 C31 C32 127.56(10) yes
C30 C31 S2 121.95(10) yes
C32 C31 S2 110.405(9) yes
C30 C31 C42 127.18(10) yes
C32 C31 C42 105.16(2) yes
C30 C31 S12 122.34(10) yes
S2 C31 S12 115.59(2) yes
C42 C31 S12 110.399(9) yes
C31 C32 C33 111.263(9) yes
C31 C32 H321 124.4 no
C33 C32 H321 124.3 no
C32 C33 C34 113.245(9) yes
C32 C33 H331 123.4 no
C34 C33 H331 123.4 no
C33 C34 S2 112.387(9) yes
C33 C34 H341 124.0 no
S2 C34 H341 123.6 no
C31 S2 C34 92.690(9) yes
C31 C42 C43 111.261(9) yes
C31 C42 H421 124.3 no
C43 C42 H421 124.4 no
C42 C43 C44 113.239(9) yes
C42 C43 H431 123.3 no
C44 C43 H431 123.4 no
C43 C44 S12 112.383(9) yes
C43 C44 H441 124.0 no
S12 C44 H441 123.7 no
C31 S12 C44 92.684(9) yes
F1 P1 F2 179.33(12) yes
F1 P1 F3 89.72(10) yes
F2 P1 F3 90.03(11) yes
F1 P1 F4 89.44(11) yes
F2 P1 F4 89.93(12) yes
F3 P1 F4 89.38(14) yes
F1 P1 F5 89.99(10) yes
F2 P1 F5 90.27(11) yes
F3 P1 F5 178.82(14) yes
F4 P1 F5 91.75(15) yes
F1 P1 F6 89.78(11) yes
F2 P1 F6 90.84(13) yes
F3 P1 F6 89.38(13) yes
F4 P1 F6 178.54(14) yes
F5 P1 F6 89.48(14) yes

loop_
_geom_bond_atom_site_label_1
_geom_bond_atom_site_label_2
_geom_bond_distance
_geom_bond_publ_flag
Cu1 N1 1.980(2) yes
Cu1 N2 2.200(2) yes
Cu1 N3 2.006(2) yes
Cu1 N4 2.095(2) yes
N1 C1 1.343(3) yes
N1 C5 1.354(3) yes
N2 C6 1.349(3) yes
N2 C10 1.352(3) yes
N3 C21 1.341(3) yes
N3 C25 1.352(3) yes
N4 C26 1.352(3) yes
N4 C30 1.354(3) yes
C1 C2 1.383(4) yes
C1 H11 0.938 no
C2 C3 1.380(5) yes
C2 H21 0.941 no
C3 C4 1.387(4) yes
C3 H31 0.938 no
C4 C5 1.387(4) yes
C4 H41 0.931 no
C5 C6 1.482(4) yes
C6 C7 1.390(4) yes
C7 C8 1.387(4) yes
C7 H71 0.924 no
C8 C9 1.371(4) yes
C8 H81 0.933 no
C9 C10 1.408(4) yes
C9 H91 0.929 no
C10 C11 1.464(4) yes
C11 C12 1.398(4) yes
C11 S1 1.720(3) yes
C12 C13 1.395(5) yes
C12 H121 0.950 no
C13 C14 1.355(5) yes
C13 H131 0.950 no
C14 S1 1.712(3) yes
C14 H141 0.950 no
C21 C22 1.386(4) yes
C21 H211 0.948 no
C22 C23 1.386(4) yes
C22 H221 0.936 no
C23 C24 1.390(4) yes
C23 H231 0.928 no
C24 C25 1.384(4) yes
C24 H241 0.940 no
C25 C26 1.488(4) yes
C26 C27 1.389(4) yes
C27 C28 1.381(4) yes
C27 H271 0.922 no
C28 C29 1.380(4) yes
C28 H281 0.939 no
C29 C30 1.401(4) yes
C29 H291 0.939 no
C30 C31 1.469(3) yes
C31 C32 1.4168(6) yes
C31 S2 1.7111(6) yes
C31 C42 1.4172(6) yes
C31 S12 1.7107(6) yes
C32 C33 1.4192(5) yes
C32 H321 0.951 no
C33 C34 1.3523(5) yes
C33 H331 0.951 no
C34 S2 1.7001(4) yes
C34 H341 0.951 no
C42 C43 1.4195(4) yes
C42 H421 0.951 no
C43 C44 1.3516(5) yes
C43 H431 0.950 no
C44 S12 1.7011(5) yes
C44 H441 0.951 no
P1 F1 1.6105(17) yes
P1 F2 1.6009(19) yes
P1 F3 1.599(2) yes
P1 F4 1.589(2) yes
P1 F5 1.582(2) yes
P1 F6 1.595(2) yes
